data_7009246
loop_
_publ_author_name
'De-qiang Ma'
'Shiro Hikichi'
'Munetaka Akita'
'Yoshihiko Moro-oka'

_publ_section_title
;
 An entry to half-sandwich complexes of first row transition metals
 (Ni, Co, Mn) containing the Kl\"aui tripodal ligand, LOMe: synthesis
 and crystal structures of oligomeric, [LOMeM(\m-X)(L)]n
 (n&#x00A0;=&#x00A0;2, 4), and monomeric complexes, LOMeM(L2)(X)
;
_journal_issue 7
_journal_name_full 'J. Chem. Soc., Dalton Trans.'
_journal_page_first 1123
_journal_page_last 1134
_journal_paper_doi 10.1039/a909580b
_journal_year 2000
_chemical_formula_sum 'C26 H54 Co2 Ni O19 P6'
_chemical_formula_weight 1033.08
_chemical_name_common 'compound 4(Ni)'
_chemical_name_systematic
; 
 ? 
;
_space_group_IT_number 15
_symmetry_space_group_name_Hall '-C 2yc'
_symmetry_space_group_name_H-M 'C 1 2/c 1'
_atom_sites_solution_hydrogens geom
_atom_sites_solution_primary direct
_atom_sites_solution_secondary difmap
_audit_creation_method SHELXL-97
_cell_angle_alpha 90.00
_cell_angle_beta 98.32(4)
_cell_angle_gamma 90.00
_cell_formula_units_Z 4
_cell_length_a 19.497(8)
_cell_length_b 11.9703(18)
_cell_length_c 17.705(7)
_cell_measurement_temperature 213(2)
_cell_volume 4089(2)
_computing_structure_refinement 'SHELXL-97 (Sheldrick, 1997)'
_computing_structure_solution 'SHELXS-97 (Sheldrick, 1990)'
_diffrn_ambient_temperature 213(2)
_diffrn_measured_fraction_theta_full 0.915
_diffrn_measured_fraction_theta_max 0.915
_diffrn_radiation_monochromator graphite
_diffrn_radiation_source 'fine-focus sealed tube'
_diffrn_radiation_type MoK\a
_diffrn_radiation_wavelength 0.71070
_diffrn_reflns_av_R_equivalents 0.0000
_diffrn_reflns_av_sigmaI/netI 0.0277
_diffrn_reflns_limit_h_max 25
_diffrn_reflns_limit_h_min 0
_diffrn_reflns_limit_k_max 15
_diffrn_reflns_limit_k_min 0
_diffrn_reflns_limit_l_max 22
_diffrn_reflns_limit_l_min -22
_diffrn_reflns_number 4300
_diffrn_reflns_theta_full 27.50
_diffrn_reflns_theta_max 27.50
_diffrn_reflns_theta_min 2.00
_exptl_absorpt_coefficient_mu 1.565
_exptl_crystal_density_diffrn 1.678
_exptl_crystal_density_method 'not measured'
_exptl_crystal_F_000 2136
_refine_diff_density_max 0.954
_refine_diff_density_min -1.710
_refine_diff_density_rms 0.216
_refine_ls_extinction_method none
_refine_ls_goodness_of_fit_ref 1.663
_refine_ls_hydrogen_treatment mixed
_refine_ls_matrix_type full
_refine_ls_number_parameters 252
_refine_ls_number_reflns 4300
_refine_ls_number_restraints 0
_refine_ls_restrained_S_all 1.663
_refine_ls_R_factor_all 0.0760
_refine_ls_R_factor_gt 0.0728
_refine_ls_shift/su_max 0.563
_refine_ls_shift/su_mean 0.015
_refine_ls_structure_factor_coef Fsqd
_refine_ls_weighting_details 'calc w=1/[\s^2^(Fo^2^)+(0.1000P)^2^+0.0000P] where P=(Fo^2^+2Fc^2^)/3'
_refine_ls_weighting_scheme calc
_refine_ls_wR_factor_gt 0.1945
_refine_ls_wR_factor_ref 0.1974
_reflns_number_gt 4062
_reflns_number_total 4300
_reflns_threshold_expression >2sigma(I)
_cod_data_source_file a909580b.txt
_cod_data_source_block 4
_cod_database_code 7009246

loop_
_symmetry_equiv_pos_as_xyz
'x, y, z'
'-x, y, -z+1/2'
'x+1/2, y+1/2, z'
'-x+1/2, y+1/2, -z+1/2'
'-x, -y, -z'
'x, -y, z-1/2'
'-x+1/2, -y+1/2, -z'
'x+1/2, -y+1/2, z-1/2'

loop_
_atom_site_label
_atom_site_type_symbol
_atom_site_fract_x
_atom_site_fract_y
_atom_site_fract_z
_atom_site_U_iso_or_equiv
_atom_site_adp_type
_atom_site_occupancy
_atom_site_symmetry_multiplicity
_atom_site_calc_flag
_atom_site_refinement_flags
_atom_site_disorder_assembly
_atom_site_disorder_group
Ni1 Ni 0.2500 -0.2500 0.5000 0.0236(2) Uani 1 2 d S . .
Co1 Co 0.18288(3) 0.03110(4) 0.40596(3) 0.0275(2) Uani 1 1 d . . .
P1 P 0.17317(5) -0.01943(7) 0.52151(5) 0.0270(2) Uani 1 1 d . . .
P2 P 0.28999(5) -0.02315(7) 0.42360(5) 0.0268(2) Uani 1 1 d . . .
P3 P 0.14997(5) -0.13336(8) 0.36462(5) 0.0270(2) Uani 1 1 d . . .
O11 O 0.18494(14) -0.1394(2) 0.54412(14) 0.0277(5) Uani 1 1 d . . .
O12 O 0.09655(16) 0.0153(2) 0.53633(17) 0.0370(6) Uani 1 1 d . . .
O13 O 0.21929(17) 0.0581(2) 0.58328(17) 0.0398(7) Uani 1 1 d . . .
O21 O 0.31109(13) -0.1186(2) 0.47680(15) 0.0282(5) Uani 1 1 d . . .
O22 O 0.33679(15) 0.0836(2) 0.45296(18) 0.0370(6) Uani 1 1 d . . .
O23 O 0.31877(18) -0.0459(2) 0.34399(17) 0.0394(7) Uani 1 1 d . . .
O31 O 0.19080(14) -0.2340(2) 0.39422(15) 0.0290(5) Uani 1 1 d . . .
O32 O 0.14558(16) -0.1290(2) 0.27330(16) 0.0362(6) Uani 1 1 d . . .
O33 O 0.06971(15) -0.1543(3) 0.37076(17) 0.0390(6) Uani 1 1 d . . .
O51 O 0.5000 0.1759(8) 0.7500 0.110(3) Uani 1 2 d S . .
C12 C 0.0744(3) -0.0206(4) 0.6064(3) 0.0472(11) Uani 1 1 d . . .
H1 H 0.0291 0.0088 0.6095 0.047 Uiso 1 1 calc R . .
H2 H 0.1065 0.0061 0.6489 0.047 Uiso 1 1 calc R . .
H3 H 0.0729 -0.1007 0.6077 0.047 Uiso 1 1 calc R . .
C13 C 0.2770(3) 0.0153(4) 0.6342(3) 0.0448(10) Uani 1 1 d . . .
H4 H 0.2615 -0.0428 0.6650 0.045 Uiso 1 1 calc R . .
H5 H 0.2975 0.0744 0.6665 0.045 Uiso 1 1 calc R . .
H6 H 0.3108 -0.0145 0.6052 0.045 Uiso 1 1 calc R . .
C22 C 0.4091(2) 0.0663(4) 0.4760(3) 0.0523(12) Uani 1 1 d . . .
H7 H 0.4158 0.0113 0.5159 0.052 Uiso 1 1 calc R . .
H8 H 0.4304 0.1353 0.4945 0.052 Uiso 1 1 calc R . .
H9 H 0.4299 0.0407 0.4332 0.052 Uiso 1 1 calc R . .
C23 C 0.3278(3) -0.1589(4) 0.3191(3) 0.0456(11) Uani 1 1 d . . .
H10 H 0.2835 -0.1895 0.2981 0.046 Uiso 1 1 calc R . .
H11 H 0.3478 -0.2034 0.3617 0.046 Uiso 1 1 calc R . .
H12 H 0.3579 -0.1592 0.2807 0.046 Uiso 1 1 calc R . .
C32 C 0.1244(3) -0.2277(4) 0.2300(3) 0.0539(13) Uani 1 1 d . . .
H13 H 0.0757 -0.2399 0.2301 0.054 Uiso 1 1 calc R . .
H14 H 0.1500 -0.2908 0.2526 0.054 Uiso 1 1 calc R . .
H15 H 0.1333 -0.2183 0.1785 0.054 Uiso 1 1 calc R . .
C33 C 0.0485(2) -0.2268(4) 0.4273(3) 0.0460(10) Uani 1 1 d . . .
H16 H 0.0045 -0.2594 0.4081 0.046 Uiso 1 1 calc R . .
H17 H 0.0446 -0.1848 0.4726 0.046 Uiso 1 1 calc R . .
H18 H 0.0823 -0.2849 0.4391 0.046 Uiso 1 1 calc R . .
C41 C 0.1067(3) 0.1018(3) 0.3259(3) 0.0435(10) Uani 1 1 d . . .
C42 C 0.1043(3) 0.1493(4) 0.3982(3) 0.0450(10) Uani 1 1 d . . .
C43 C 0.1686(3) 0.2014(3) 0.4228(3) 0.0461(11) Uani 1 1 d . . .
C44 C 0.2107(3) 0.1864(4) 0.3654(3) 0.0467(11) Uani 1 1 d . . .
C45 C 0.1730(3) 0.1236(4) 0.3059(3) 0.0469(11) Uani 1 1 d . . .
C51 C 0.4774(5) 0.1070(7) 0.6884(5) 0.087(2) Uani 1 1 d . . .
C52 C 0.4879(10) -0.0085(8) 0.7105(6) 0.166(7) Uani 1 1 d . . .
H19 H 0.0701 0.0624 0.2958 0.052 Uiso 1 1 d . . .
H20 H 0.0649 0.1486 0.4253 0.054 Uiso 1 1 d . . .
H21 H 0.1807 0.2407 0.4699 0.055 Uiso 1 1 d . . .
H22 H 0.2573 0.2140 0.3672 0.055 Uiso 1 1 d . . .
H23 H 0.1888 0.1009 0.2592 0.058 Uiso 1 1 d . . .
H24 H 0.4303 0.1267 0.6688 0.108 Uiso 1 1 d . . .
H25 H 0.5049 0.1239 0.6482 0.108 Uiso 1 1 d . . .
H26 H 0.4386 -0.0497 0.7043 0.210 Uiso 1 1 d . . .
H27 H 0.5110 -0.0548 0.6779 0.210 Uiso 1 1 d . . .

loop_
_atom_site_aniso_label
_atom_site_aniso_U_11
_atom_site_aniso_U_22
_atom_site_aniso_U_33
_atom_site_aniso_U_23
_atom_site_aniso_U_13
_atom_site_aniso_U_12
Ni1 0.0248(3) 0.0199(3) 0.0265(3) 0.0003(2) 0.0047(2) 0.0006(2)
Co1 0.0320(3) 0.0205(3) 0.0295(3) 0.00234(17) 0.0033(2) 0.00192(17)
P1 0.0294(5) 0.0230(5) 0.0291(5) -0.0017(3) 0.0057(4) 0.0026(3)
P2 0.0292(5) 0.0218(4) 0.0301(5) 0.0006(3) 0.0064(4) -0.0020(3)
P3 0.0286(5) 0.0237(4) 0.0281(5) 0.0006(3) 0.0019(3) -0.0002(3)
O11 0.0301(12) 0.0244(12) 0.0303(12) -0.0018(10) 0.0098(10) 0.0020(9)
O12 0.0364(15) 0.0367(15) 0.0394(15) 0.0018(12) 0.0102(12) 0.0120(11)
O13 0.0491(17) 0.0267(13) 0.0401(15) -0.0035(12) -0.0055(13) 0.0009(12)
O21 0.0244(12) 0.0241(11) 0.0359(13) 0.0026(10) 0.0041(10) -0.0037(9)
O22 0.0358(14) 0.0251(13) 0.0501(16) -0.0015(12) 0.0058(12) -0.0054(11)
O23 0.0536(18) 0.0296(14) 0.0376(15) 0.0014(11) 0.0155(13) 0.0018(12)
O31 0.0337(14) 0.0237(12) 0.0288(12) 0.0008(10) 0.0014(10) 0.0010(10)
O32 0.0435(16) 0.0332(14) 0.0302(13) -0.0010(11) -0.0006(11) -0.0012(12)
O33 0.0319(14) 0.0375(15) 0.0481(16) 0.0069(13) 0.0070(12) 0.0015(12)
O51 0.104(7) 0.098(6) 0.123(7) 0.000 0.006(6) 0.000
C12 0.050(3) 0.045(2) 0.052(3) -0.002(2) 0.025(2) 0.008(2)
C13 0.052(3) 0.041(2) 0.039(2) -0.0036(18) -0.0040(19) -0.0048(19)
C22 0.032(2) 0.048(3) 0.077(3) -0.008(2) 0.009(2) -0.012(2)
C23 0.063(3) 0.036(2) 0.044(2) -0.0034(19) 0.028(2) 0.001(2)
C32 0.073(4) 0.046(3) 0.041(2) -0.014(2) 0.003(2) -0.005(2)
C33 0.035(2) 0.050(2) 0.054(3) 0.007(2) 0.0100(19) -0.0136(19)
C41 0.055(3) 0.0290(19) 0.042(2) 0.0078(16) -0.0107(19) 0.0076(17)
C42 0.048(2) 0.033(2) 0.055(3) 0.0127(19) 0.007(2) 0.0155(18)
C43 0.062(3) 0.0225(18) 0.050(2) -0.0019(17) -0.005(2) 0.0089(18)
C44 0.051(3) 0.0274(19) 0.061(3) 0.0161(19) 0.007(2) -0.0009(18)
C45 0.067(3) 0.036(2) 0.039(2) 0.0157(18) 0.011(2) 0.011(2)
C51 0.089(6) 0.080(5) 0.086(5) 0.000(4) -0.012(4) -0.003(4)
C52 0.31(2) 0.068(6) 0.105(8) -0.026(5) -0.008(11) -0.010(9)

loop_
_atom_type_symbol
_atom_type_description
_atom_type_scat_dispersion_real
_atom_type_scat_dispersion_imag
_atom_type_scat_source
C C 0.0033 0.0016 'International Tables Vol C Tables 4.2.6.8 and 6.1.1.4'
H H 0.0000 0.0000 'International Tables Vol C Tables 4.2.6.8 and 6.1.1.4'
O O 0.0106 0.0060 'International Tables Vol C Tables 4.2.6.8 and 6.1.1.4'
P P 0.1023 0.0942 'International Tables Vol C Tables 4.2.6.8 and 6.1.1.4'
Co Co 0.3494 0.9721 'International Tables Vol C Tables 4.2.6.8 and 6.1.1.4'
Ni Ni 0.3393 1.1124 'International Tables Vol C Tables 4.2.6.8 and 6.1.1.4'

loop_
_geom_angle_atom_site_label_1
_geom_angle_atom_site_label_2
_geom_angle_atom_site_label_3
_geom_angle
_geom_angle_site_symmetry_1
_geom_angle_site_symmetry_3
_geom_angle_publ_flag
O21 Ni1 O21 180.0 . 7_546 ?
O21 Ni1 O31 90.67(10) . . ?
O21 Ni1 O31 89.33(10) 7_546 . ?
O21 Ni1 O31 89.33(10) . 7_546 ?
O21 Ni1 O31 90.67(10) 7_546 7_546 ?
O31 Ni1 O31 180.00(14) . 7_546 ?
O21 Ni1 O11 90.56(10) . 7_546 ?
O21 Ni1 O11 89.44(10) 7_546 7_546 ?
O31 Ni1 O11 90.56(11) . 7_546 ?
O31 Ni1 O11 89.44(11) 7_546 7_546 ?
O21 Ni1 O11 89.44(10) . . ?
O21 Ni1 O11 90.56(10) 7_546 . ?
O31 Ni1 O11 89.44(11) . . ?
O31 Ni1 O11 90.56(11) 7_546 . ?
O11 Ni1 O11 180.0 7_546 . ?
C45 Co1 C42 66.6(2) . . ?
C45 Co1 C41 39.8(2) . . ?
C42 Co1 C41 39.6(2) . . ?
C45 Co1 C43 66.6(2) . . ?
C42 Co1 C43 39.7(2) . . ?
C41 Co1 C43 66.58(18) . . ?
C45 Co1 C44 39.6(2) . . ?
C42 Co1 C44 66.2(2) . . ?
C41 Co1 C44 66.40(19) . . ?
C43 Co1 C44 39.3(2) . . ?
C45 Co1 P3 102.14(15) . . ?
C42 Co1 P3 114.68(15) . . ?
C41 Co1 P3 89.55(12) . . ?
C43 Co1 P3 153.96(14) . . ?
C44 Co1 P3 140.42(15) . . ?
C45 Co1 P2 104.60(16) . . ?
C42 Co1 P2 154.30(15) . . ?
C41 Co1 P2 143.06(16) . . ?
C43 Co1 P2 114.72(15) . . ?
C44 Co1 P2 91.34(14) . . ?
P3 Co1 P2 90.49(4) . . ?
C45 Co1 P1 160.88(14) . . ?
C42 Co1 P1 95.08(14) . . ?
C41 Co1 P1 127.26(16) . . ?
C43 Co1 P1 96.11(15) . . ?
C44 Co1 P1 129.35(16) . . ?
P3 Co1 P1 90.18(4) . . ?
P2 Co1 P1 89.67(5) . . ?
O11 P1 O13 108.81(16) . . ?
O11 P1 O12 108.28(16) . . ?
O13 P1 O12 100.44(17) . . ?
O11 P1 Co1 119.23(11) . . ?
O13 P1 Co1 111.38(13) . . ?
O12 P1 Co1 106.98(12) . . ?
O21 P2 O22 108.07(16) . . ?
O21 P2 O23 108.73(16) . . ?
O22 P2 O23 99.41(17) . . ?
O21 P2 Co1 119.35(11) . . ?
O22 P2 Co1 107.34(12) . . ?
O23 P2 Co1 112.00(13) . . ?
O31 P3 O33 108.97(16) . . ?
O31 P3 O32 109.07(16) . . ?
O33 P3 O32 99.37(17) . . ?
O31 P3 Co1 119.81(12) . . ?
O33 P3 Co1 111.33(12) . . ?
O32 P3 Co1 106.29(11) . . ?
P1 O11 Ni1 126.31(15) . . ?
C12 O12 P1 117.7(3) . . ?
C13 O13 P1 122.2(3) . . ?
P2 O21 Ni1 126.57(16) . . ?
C22 O22 P2 117.9(3) . . ?
C23 O23 P2 119.9(3) . . ?
P3 O31 Ni1 126.34(16) . . ?
C32 O32 P3 118.6(3) . . ?
C33 O33 P3 121.7(3) . . ?
C51 O51 C51 107.0(9) 2_656 . ?
C45 C41 C42 107.8(4) . . ?
C45 C41 Co1 69.9(3) . . ?
C42 C41 Co1 70.1(2) . . ?
C41 C42 C43 108.3(5) . . ?
C41 C42 Co1 70.4(3) . . ?
C43 C42 Co1 70.5(3) . . ?
C44 C43 C42 107.8(4) . . ?
C44 C43 Co1 70.6(2) . . ?
C42 C43 Co1 69.8(2) . . ?
C43 C44 C45 108.2(5) . . ?
C43 C44 Co1 70.0(2) . . ?
C45 C44 Co1 69.5(2) . . ?
C41 C45 C44 107.9(4) . . ?
C41 C45 Co1 70.3(2) . . ?
C44 C45 Co1 70.9(3) . . ?
O51 C51 C52 109.9(7) . . ?
C52 C52 C51 106.4(5) 2_656 . ?

loop_
_geom_bond_atom_site_label_1
_geom_bond_atom_site_label_2
_geom_bond_distance
_geom_bond_site_symmetry_2
_geom_bond_publ_flag
Ni1 O21 2.050(2) . ?
Ni1 O21 2.050(2) 7_546 ?
Ni1 O31 2.062(3) . ?
Ni1 O31 2.062(3) 7_546 ?
Ni1 O11 2.064(2) 7_546 ?
Ni1 O11 2.064(3) . ?
Co1 C45 2.075(4) . ?
Co1 C42 2.076(4) . ?
Co1 C41 2.080(4) . ?
Co1 C43 2.084(4) . ?
Co1 C44 2.092(4) . ?
Co1 P3 2.1649(11) . ?
Co1 P2 2.1660(14) . ?
Co1 P1 2.1678(13) . ?
P1 O11 1.499(3) . ?
P1 O13 1.607(3) . ?
P1 O12 1.608(3) . ?
P2 O21 1.500(3) . ?
P2 O22 1.612(3) . ?
P2 O23 1.614(3) . ?
P3 O31 1.496(3) . ?
P3 O33 1.604(3) . ?
P3 O32 1.608(3) . ?
O12 C12 1.437(6) . ?
O13 C13 1.431(5) . ?
O22 C22 1.426(6) . ?
O23 C23 1.441(5) . ?
O32 C32 1.435(5) . ?
O33 C33 1.430(5) . ?
O51 C51 1.388(9) 2_656 ?
O51 C51 1.388(9) . ?
C41 C45 1.413(7) . ?
C41 C42 1.407(7) . ?
C42 C43 1.412(7) . ?
C43 C44 1.406(8) . ?
C44 C45 1.411(7) . ?
C51 C52 1.443(12) . ?
C52 C52 1.41(2) 2_656 ?
